data_1526770
loop_
_publ_author_name
'Krivovichev, S.V.'
'Burns, P.C.'

_publ_section_title
;
 Crystal structure of Pb3 O2 (O H) Br, a Br-analogue of damaraite
;
_journal_name_full 'Solid State Sciences'
_journal_page_first 455
_journal_page_last 459
_journal_volume 3
_journal_year 2001
_chemical_formula_sum 'Br H O3 Pb3'
_chemical_name_systematic 'Pb3 O2 (O H) Br'
_space_group_IT_number 26
_symmetry_space_group_name_Hall 'P 2c -2'
_symmetry_space_group_name_H-M 'P m c 21'
_cell_angle_alpha 90
_cell_angle_beta 90
_cell_angle_gamma 90
_cell_formula_units_Z 4
_cell_length_a 5.8447
_cell_length_b 7.0715
_cell_length_c 15.309
_cell_volume 632.733
_citation_journal_id_ASTM SSSCFJ
_cod_data_source_file Krivovichev_SSSCFJ_2001_1961.cif
_cod_data_source_block H1Br1O3Pb3
_cod_original_cell_volume 632.7332
_cod_original_formula_sum 'H1 Br1 O3 Pb3'
_cod_database_code 1526770

loop_
_symmetry_equiv_pos_as_xyz
x,y,z
-x,-y,z+1/2
-x,y,z
x,-y,z+1/2

loop_
_atom_site_label
_atom_site_type_symbol
_atom_site_fract_x
_atom_site_fract_y
_atom_site_fract_z
_atom_site_occupancy
_atom_site_U_iso_or_equiv
O2 O-2 0.244 0.456 0.675 1 0.0
Pb1 Pb+2 0.5 0.6955 0.68 1 0.0
Br2 Br-1 0.5 -0.0607 0.3509 1 0.0
Pb4 Pb+2 0 0.5279 0.5551 1 0.0
Pb3 Pb+2 0.5 0.584 0.9166 1 0.0
Pb2 Pb+2 0.5 0.2065 0.62552 1 0.0
O1 O-2 0.245 0.711 0.004 1 0.0
Pb6 Pb+2 0 0.0839 0.44236 1 0.0
O3 O-2 0 0.696 0.827 1 0.0
Pb5 Pb+2 0 0.3745 0.77976 1 0.0
Br1 Br-1 0 -0.0343 0.6561 1 0.0
O4 O-2 0.5 0.656 0.524 1 0.0
